data_4510931
loop_
_publ_author_name
'Thomas, Lynne H.'
'Wales, Craig'
'Zhao, Lihua'
'Wilson, Chick C.'

_publ_section_title
;
 Paracetamol Form II: An Elusive Polymorph through Facile Multicomponent
 Crystallization Routes
;
_journal_issue 5
_journal_name_full 'Crystal Growth &amp; Design'
_journal_page_first 1450
_journal_paper_doi 10.1021/cg2002018
_journal_volume 11
_journal_year 2011
_chemical_formula_moiety 'C8 H9 N O2'
_chemical_formula_sum 'C8 H9 N O2'
_chemical_formula_weight 151.16
_chemical_name_common paracetamol
_chemical_name_systematic
;
 acetaminophen
;
_space_group_IT_number 61
_symmetry_cell_setting orthorhombic
_symmetry_space_group_name_Hall '-P 2bc 2ac'
_symmetry_space_group_name_H-M 'P c a b'
_atom_sites_solution_hydrogens geom
_atom_sites_solution_primary direct
_atom_sites_solution_secondary difmap
_audit_creation_method SHELXL-97
_cell_angle_alpha 90.00
_cell_angle_beta 90.00
_cell_angle_gamma 90.00
_cell_formula_units_Z 8
_cell_length_a 7.2028(2)
_cell_length_b 11.7764(3)
_cell_length_c 17.1677(5)
_cell_measurement_reflns_used 96660
_cell_measurement_temperature 100(2)
_cell_measurement_theta_max 27.485
_cell_measurement_theta_min 1.0
_cell_volume 1456.22(7)
_computing_cell_refinement 'HKL Scalepack (Otwinowski & Minor 1997)'
_computing_data_collection 'Collect (Bruker AXS BV, 1997-2004)'
_computing_data_reduction 'HKL Denzo and Scalepack (Otwinowski & Minor 1997)'
_computing_molecular_graphics 'Mercury (Macrae, 2008)'
_computing_publication_material 'WinGX (Farrugia, 1997)'
_computing_structure_refinement 'SHELXL-97 (Sheldrick, 1997)'
_computing_structure_solution 'SHELXS-97 (Sheldrick, 1997)'
_diffrn_ambient_temperature 100(2)
_diffrn_measured_fraction_theta_full 0.996
_diffrn_measured_fraction_theta_max 0.996
_diffrn_measurement_device_type KappaCCD
_diffrn_measurement_method 'CCD; rotation images'
_diffrn_radiation_monochromator graphite
_diffrn_radiation_source 'fine-focus sealed tube'
_diffrn_radiation_type MoK\a
_diffrn_radiation_wavelength 0.71073
_diffrn_reflns_av_R_equivalents 0.0667
_diffrn_reflns_av_sigmaI/netI 0.0222
_diffrn_reflns_limit_h_max 9
_diffrn_reflns_limit_h_min -9
_diffrn_reflns_limit_k_max 15
_diffrn_reflns_limit_k_min -15
_diffrn_reflns_limit_l_max 22
_diffrn_reflns_limit_l_min -22
_diffrn_reflns_number 43249
_diffrn_reflns_theta_full 27.50
_diffrn_reflns_theta_max 27.50
_diffrn_reflns_theta_min 2.37
_exptl_absorpt_coefficient_mu 0.100
_exptl_absorpt_correction_T_max 1
_exptl_absorpt_correction_T_min 0.776149
_exptl_absorpt_correction_type multi-scan
_exptl_absorpt_process_details 'SADABS, Bruker(2001)'
_exptl_crystal_colour pink
_exptl_crystal_density_diffrn 1.379
_exptl_crystal_density_method 'not measured'
_exptl_crystal_description block
_exptl_crystal_F_000 640
_exptl_crystal_size_max 0.1
_exptl_crystal_size_mid 0.1
_exptl_crystal_size_min 0.05
_refine_diff_density_max 0.422
_refine_diff_density_min -0.480
_refine_diff_density_rms 0.171
_refine_ls_extinction_method none
_refine_ls_goodness_of_fit_ref 1.206
_refine_ls_hydrogen_treatment mixed
_refine_ls_matrix_type full
_refine_ls_number_parameters 136
_refine_ls_number_reflns 1660
_refine_ls_number_restraints 0
_refine_ls_restrained_S_all 1.206
_refine_ls_R_factor_all 0.0593
_refine_ls_R_factor_gt 0.0471
_refine_ls_shift/su_max 0.000
_refine_ls_shift/su_mean 0.000
_refine_ls_structure_factor_coef Fsqd
_refine_ls_weighting_details 'calc w=1/[\s^2^(Fo^2^)+(0.0841P)^2^+0.1942P] where P=(Fo^2^+2Fc^2^)/3'
_refine_ls_weighting_scheme calc
_refine_ls_wR_factor_gt 0.1306
_refine_ls_wR_factor_ref 0.1394
_reflns_number_gt 1363
_reflns_number_total 1660
_reflns_threshold_expression >2sigma(I)
_cod_data_source_file PA26.cif
_cod_data_source_block shelxl
_cod_original_sg_symbol_H-M Pcab
_cod_database_code 4510931

loop_
_symmetry_equiv_pos_as_xyz
'x, y, z'
'-x, -y+1/2, z+1/2'
'x+1/2, -y, -z+1/2'
'-x+1/2, y+1/2, -z'
'-x, -y, -z'
'x, y-1/2, -z-1/2'
'-x-1/2, y, z-1/2'
'x-1/2, -y-1/2, z'

loop_
_atom_site_label
_atom_site_type_symbol
_atom_site_fract_x
_atom_site_fract_y
_atom_site_fract_z
_atom_site_U_iso_or_equiv
_atom_site_adp_type
_atom_site_occupancy
_atom_site_symmetry_multiplicity
_atom_site_calc_flag
O1 O 0.76292(15) 0.23911(9) 0.36912(6) 0.0226(3) Uani 1 1 d
O2 O 0.73010(17) 0.10627(9) -0.00207(6) 0.0279(3) Uani 1 1 d
N1 N 0.79339(16) -0.01730(11) 0.09590(7) 0.0192(3) Uani 1 1 d
C6 C 0.79206(18) 0.05508(12) 0.16235(8) 0.0175(3) Uani 1 1 d
C3 C 0.77665(19) 0.17810(12) 0.30111(8) 0.0177(3) Uani 1 1 d
C5 C 0.71244(19) 0.16332(12) 0.16354(8) 0.0187(3) Uani 1 1 d
C7 C 0.7635(2) 0.00850(12) 0.02071(8) 0.0198(3) Uani 1 1 d
C1 C 0.86902(19) 0.01081(11) 0.23040(8) 0.0184(3) Uani 1 1 d
C2 C 0.8623(2) 0.07211(11) 0.29931(8) 0.0187(3) Uani 1 1 d
C4 C 0.70516(19) 0.22424(12) 0.23285(8) 0.0183(3) Uani 1 1 d
C8 C 0.7713(2) -0.09163(13) -0.03383(10) 0.0245(4) Uani 1 1 d
H9 H 0.821(3) -0.0703(17) -0.0838(12) 0.035(5) Uiso 1 1 d
H7 H 0.845(3) -0.1546(18) -0.0144(12) 0.041(5) Uiso 1 1 d
H8 H 0.646(3) -0.1216(18) -0.0420(13) 0.052(6) Uiso 1 1 d
H5 H 0.931(2) -0.0660(14) 0.2298(9) 0.022(4) Uiso 1 1 d
H2 H 0.644(2) 0.2993(14) 0.2347(10) 0.024(4) Uiso 1 1 d
H1 H 0.656(2) 0.1944(14) 0.1173(9) 0.021(4) Uiso 1 1 d
H4 H 0.921(2) 0.0423(14) 0.3469(10) 0.024(4) Uiso 1 1 d
H6 H 0.811(3) -0.0891(19) 0.1073(11) 0.030(5) Uiso 1 1 d
H3 H 0.777(3) 0.194(2) 0.4089(15) 0.048(6) Uiso 1 1 d

loop_
_atom_site_aniso_label
_atom_site_aniso_U_11
_atom_site_aniso_U_22
_atom_site_aniso_U_33
_atom_site_aniso_U_23
_atom_site_aniso_U_13
_atom_site_aniso_U_12
O1 0.0368(6) 0.0145(6) 0.0165(5) -0.0020(4) 0.0005(4) 0.0012(4)
O2 0.0472(7) 0.0170(6) 0.0195(6) 0.0018(4) -0.0010(4) 0.0040(5)
N1 0.0282(7) 0.0114(6) 0.0180(6) 0.0000(4) 0.0010(5) 0.0011(5)
C6 0.0202(7) 0.0137(7) 0.0185(7) -0.0008(5) 0.0030(5) -0.0014(5)
C3 0.0209(7) 0.0151(7) 0.0171(7) -0.0010(5) 0.0020(5) -0.0035(5)
C5 0.0222(7) 0.0151(7) 0.0189(7) 0.0025(5) 0.0004(5) -0.0003(5)
C7 0.0242(7) 0.0159(7) 0.0193(7) -0.0005(5) 0.0021(5) -0.0008(5)
C1 0.0200(7) 0.0132(6) 0.0220(7) 0.0014(5) 0.0015(5) 0.0009(5)
C2 0.0206(7) 0.0165(7) 0.0190(7) 0.0023(5) -0.0006(5) -0.0009(5)
C4 0.0206(7) 0.0124(7) 0.0220(7) 0.0003(5) 0.0016(5) 0.0002(5)
C8 0.0345(9) 0.0182(8) 0.0207(8) -0.0029(6) 0.0005(6) 0.0013(6)

loop_
_atom_type_symbol
_atom_type_description
_atom_type_scat_dispersion_real
_atom_type_scat_dispersion_imag
_atom_type_scat_source
C C 0.0033 0.0016 'International Tables Vol C Tables 4.2.6.8 and 6.1.1.4'
H H 0.0000 0.0000 'International Tables Vol C Tables 4.2.6.8 and 6.1.1.4'
N N 0.0061 0.0033 'International Tables Vol C Tables 4.2.6.8 and 6.1.1.4'
O O 0.0106 0.0060 'International Tables Vol C Tables 4.2.6.8 and 6.1.1.4'

loop_
_geom_angle_atom_site_label_1
_geom_angle_atom_site_label_2
_geom_angle_atom_site_label_3
_geom_angle
C3 O1 H3 109.7(15)
C7 N1 C6 129.29(13)
C7 N1 H6 117.1(12)
C6 N1 H6 113.5(12)
C1 C6 C5 119.45(12)
C1 C6 N1 116.41(12)
C5 C6 N1 124.08(12)
O1 C3 C4 119.01(13)
O1 C3 C2 121.29(13)
C4 C3 C2 119.70(13)
C4 C5 C6 119.90(13)
C4 C5 H1 119.5(10)
C6 C5 H1 120.5(10)
O2 C7 N1 122.98(13)
O2 C7 C8 122.54(13)
N1 C7 C8 114.47(13)
C2 C1 C6 120.42(12)
C2 C1 H5 119.4(9)
C6 C1 H5 120.1(9)
C1 C2 C3 120.07(12)
C1 C2 H4 120.5(9)
C3 C2 H4 119.4(9)
C5 C4 C3 120.37(13)
C5 C4 H2 120.4(10)
C3 C4 H2 119.2(10)
C7 C8 H9 111.3(12)
C7 C8 H7 113.9(12)
H9 C8 H7 107.6(16)
C7 C8 H8 109.7(13)
H9 C8 H8 108.1(17)
H7 C8 H8 106.0(17)

loop_
_geom_bond_atom_site_label_1
_geom_bond_atom_site_label_2
_geom_bond_distance
O1 C3 1.3744(16)
O1 H3 0.87(3)
O2 C7 1.2396(18)
N1 C7 1.3433(19)
N1 C6 1.4241(17)
N1 H6 0.88(2)
C6 C1 1.3943(19)
C6 C5 1.3979(19)
C3 C4 1.3907(19)
C3 C2 1.393(2)
C5 C4 1.3903(19)
C5 H1 0.965(17)
C7 C8 1.507(2)
C1 C2 1.3866(18)
C1 H5 1.009(17)
C2 H4 0.986(17)
C4 H2 0.987(17)
C8 H9 0.96(2)
C8 H7 0.97(2)
C8 H8 0.98(2)

loop_
_geom_torsion_atom_site_label_1
_geom_torsion_atom_site_label_2
_geom_torsion_atom_site_label_3
_geom_torsion_atom_site_label_4
_geom_torsion
C7 N1 C6 C1 -165.69(14)
C7 N1 C6 C5 17.1(2)
C1 C6 C5 C4 -2.1(2)
N1 C6 C5 C4 175.00(12)
C6 N1 C7 O2 0.7(2)
C6 N1 C7 C8 -178.46(13)
C5 C6 C1 C2 1.8(2)
N1 C6 C1 C2 -175.54(12)
C6 C1 C2 C3 0.7(2)
O1 C3 C2 C1 177.96(12)
C4 C3 C2 C1 -2.8(2)
C6 C5 C4 C3 0.0(2)
O1 C3 C4 C5 -178.26(12)
C2 C3 C4 C5 2.5(2)
